data_7220004
loop_
_publ_author_name
'Zhong, Di-Chang'
'Guo, Hua-Bin'
'Deng, Ji-Hua'
'Chen, Qing'
'Luo, Xu-Zhong'

_publ_section_title
;
 Two coordination polymers of benzene-1,2,4,5-tetracarboxylic acid
 (H4BTC): in situ ligand syntheses, structures, and luminescent properties
;
_journal_issue 18
_journal_name_full CrystEngComm
_journal_page_first 3519
_journal_paper_doi 10.1039/C5CE00461F
_journal_volume 17
_journal_year 2015
_chemical_formula_sum 'C14 H11 Co2 N O10'
_chemical_formula_weight 471.10
_chemical_name_systematic
; 
 ? 
;
_space_group_IT_number 60
_symmetry_cell_setting orthorhombic
_symmetry_space_group_name_Hall '-P 2n 2ab'
_symmetry_space_group_name_H-M 'P b c n'
_atom_sites_solution_hydrogens geom
_atom_sites_solution_primary direct
_atom_sites_solution_secondary difmap
_audit_creation_method SHELXL-97
_audit_update_record
;
2014-11-25 deposited with the CCDC.
2015-03-27 downloaded from the CCDC.
;
_cell_angle_alpha 90.00
_cell_angle_beta 90.00
_cell_angle_gamma 90.00
_cell_formula_units_Z 8
_cell_length_a 13.669(3)
_cell_length_b 15.925(3)
_cell_length_c 14.633(3)
_cell_measurement_reflns_used 656
_cell_measurement_temperature 293(2)
_cell_measurement_theta_max 27.44
_cell_measurement_theta_min 3.16
_cell_volume 3185.3(11)
_computing_cell_refinement 'Bruker XSCANS'
_computing_data_collection 'Bruker XSCANS'
_computing_data_reduction 'Bruker SHELXTL'
_computing_molecular_graphics 'Bruker SHELXTL'
_computing_publication_material 'Bruker SHELXTL'
_computing_structure_refinement 'SHELXL-97 (Sheldrick, 1997)'
_computing_structure_solution 'SHELXS-97 (Sheldrick, 1990)'
_diffrn_ambient_temperature 293(2)
_diffrn_measured_fraction_theta_full 0.998
_diffrn_measured_fraction_theta_max 0.998
_diffrn_measurement_device_type 'Bruker P4'
_diffrn_measurement_method '\w scans'
_diffrn_radiation_monochromator graphite
_diffrn_radiation_source 'fine-focus sealed tube'
_diffrn_radiation_type MoK\a
_diffrn_radiation_wavelength 0.71073
_diffrn_reflns_av_R_equivalents 0.0289
_diffrn_reflns_av_sigmaI/netI 0.0168
_diffrn_reflns_limit_h_max 16
_diffrn_reflns_limit_h_min -16
_diffrn_reflns_limit_k_max 18
_diffrn_reflns_limit_k_min -16
_diffrn_reflns_limit_l_max 17
_diffrn_reflns_limit_l_min -17
_diffrn_reflns_number 23485
_diffrn_reflns_theta_full 25.00
_diffrn_reflns_theta_max 25.00
_diffrn_reflns_theta_min 3.16
_diffrn_standards_decay_% 0
_diffrn_standards_interval_count 0
_diffrn_standards_interval_time 0
_diffrn_standards_number 0
_exptl_absorpt_coefficient_mu 2.139
_exptl_absorpt_correction_T_max 0.6504
_exptl_absorpt_correction_T_min 0.5857
_exptl_absorpt_correction_type multi-scan
_exptl_absorpt_process_details 'SADABS (SHELDRICK, 1996)'
_exptl_crystal_colour purple
_exptl_crystal_density_diffrn 1.932
_exptl_crystal_density_method 'not measured'
_exptl_crystal_description block
_exptl_crystal_F_000 1856
_exptl_crystal_size_max 0.28
_exptl_crystal_size_mid 0.23
_exptl_crystal_size_min 0.22
_refine_diff_density_max 1.925
_refine_diff_density_min -1.421
_refine_diff_density_rms 0.136
_refine_ls_extinction_method none
_refine_ls_goodness_of_fit_ref 1.066
_refine_ls_hydrogen_treatment constr
_refine_ls_matrix_type full
_refine_ls_number_parameters 223
_refine_ls_number_reflns 2805
_refine_ls_number_restraints 0
_refine_ls_restrained_S_all 1.066
_refine_ls_R_factor_all 0.0542
_refine_ls_R_factor_gt 0.0500
_refine_ls_shift/su_max 0.000
_refine_ls_shift/su_mean 0.000
_refine_ls_structure_factor_coef Fsqd
_refine_ls_weighting_details 'calc w=1/[\s^2^(Fo^2^)+(0.0723P)^2^+18.3498P] where P=(Fo^2^+2Fc^2^)/3'
_refine_ls_weighting_scheme calc
_refine_ls_wR_factor_gt 0.1401
_refine_ls_wR_factor_ref 0.1447
_reflns_number_gt 2539
_reflns_number_total 2805
_reflns_threshold_expression >2sigma(I)
_cod_data_source_file c5ce00461f2.cif
_cod_data_source_block 1
_cod_depositor_comments
;
The following automatic conversions were performed:

'_symmetry_cell_setting' value 'Orthorhombic' changed to
'orthorhombic' according to
/usr/data/users/saulius/crontab/automatic-downloads/rss-feeds/RSC/lib/dictionaries/cif_core.dic
dictionary named 'cif_core.dic' version 2.4.2 from 2011-04-26.

Automatic conversion script
Id: cif_fix_values 3105 2015-03-04 15:46:00Z robertas 

 Adding full bibliography for 7220004--7220005.cif.
;
_cod_original_cell_volume 3185.0(11)
_cod_original_sg_symbol_H-M Pbcn
_cod_database_code 7220004

loop_
_symmetry_equiv_pos_as_xyz
'x, y, z'
'-x+1/2, -y+1/2, z+1/2'
'-x, y, -z+1/2'
'x+1/2, -y+1/2, -z'
'-x, -y, -z'
'x-1/2, y-1/2, -z-1/2'
'x, -y, z-1/2'
'-x-1/2, y-1/2, z'

loop_
_atom_site_label
_atom_site_type_symbol
_atom_site_fract_x
_atom_site_fract_y
_atom_site_fract_z
_atom_site_U_iso_or_equiv
_atom_site_adp_type
_atom_site_occupancy
_atom_site_symmetry_multiplicity
_atom_site_calc_flag
_atom_site_refinement_flags
Co1 Co 0.20609(6) 0.49710(4) 0.23316(4) 0.0272(2) Uani 1 1 d .
Co2 Co 0.06400(4) 0.41669(4) 0.03015(4) 0.0205(2) Uani 1 1 d .
C1 C 0.2644(3) 0.3954(3) 0.1112(3) 0.0193(9) Uani 1 1 d .
C2 C 0.2944(3) 0.3284(3) 0.0442(3) 0.0199(9) Uani 1 1 d .
C3 C 0.2870(3) 0.3349(3) -0.0515(3) 0.0203(9) Uani 1 1 d .
C4 C 0.2401(3) 0.4078(3) -0.1004(3) 0.0227(10) Uani 1 1 d .
C5 C 0.3179(3) 0.2672(3) -0.1042(3) 0.0221(9) Uani 1 1 d .
H5 H 0.3163 0.2719 -0.1675 0.027 Uiso 1 1 calc R
C6 C 0.3511(3) 0.1925(3) -0.0656(3) 0.0200(9) Uani 1 1 d .
C7 C 0.3770(3) 0.1227(3) -0.1315(3) 0.0212(9) Uani 1 1 d .
C8 C 0.3543(3) 0.1852(3) 0.0292(3) 0.0195(9) Uani 1 1 d .
C9 C 0.3742(3) 0.1035(3) 0.0786(3) 0.0205(9) Uani 1 1 d .
C10 C 0.3273(3) 0.2540(3) 0.0828(3) 0.0208(9) Uani 1 1 d .
H10 H 0.3314 0.2498 0.1461 0.025 Uiso 1 1 calc R
C11 C 0.0780(5) 0.2219(5) 0.0120(6) 0.0573(7) Uani 1 1 d .
C12 C 0.0746(5) 0.1779(4) -0.1411(6) 0.0573(7) Uani 1 1 d .
H12A H 0.0707 0.2375 -0.1500 0.086 Uiso 1 1 calc R
H12B H 0.0164 0.1518 -0.1645 0.086 Uiso 1 1 calc R
H12C H 0.1307 0.1563 -0.1729 0.086 Uiso 1 1 calc R
C13 C 0.1033(8) 0.0736(5) -0.0221(10) 0.114(5) Uani 1 1 d .
H13A H 0.1725 0.0635 -0.0253 0.170 Uiso 1 1 calc R
H13B H 0.0703 0.0388 -0.0660 0.170 Uiso 1 1 calc R
H13C H 0.0802 0.0604 0.0382 0.170 Uiso 1 1 calc R
C14 C 0.0837(5) 0.2017(4) 0.1155(6) 0.0573(7) Uani 1 1 d .
H14A H 0.0775 0.2527 0.1500 0.086 Uiso 1 1 calc R
H14B H 0.1455 0.1758 0.1289 0.086 Uiso 1 1 calc R
H14C H 0.0317 0.1640 0.1317 0.086 Uiso 1 1 calc R
N1 N 0.0840(4) 0.1592(4) -0.0415(5) 0.0573(7) Uani 1 1 d .
O1 O 0.3265(2) 0.4333(2) 0.1576(2) 0.0288(8) Uani 1 1 d .
O2 O 0.1733(2) 0.4093(2) 0.1250(2) 0.0236(7) Uani 1 1 d .
O3 O 0.1702(3) 0.4466(2) -0.0646(3) 0.0324(8) Uani 1 1 d .
O4 O 0.2729(3) 0.4242(2) -0.1792(2) 0.0326(8) Uani 1 1 d .
O5 O 0.3090(2) 0.1016(2) -0.1834(2) 0.0274(8) Uani 1 1 d .
O6 O 0.4617(2) 0.0929(2) -0.1327(2) 0.0273(8) Uani 1 1 d .
O7 O 0.4428(2) 0.0545(2) 0.0532(2) 0.0217(7) Uani 1 1 d .
O8 O 0.3169(3) 0.0889(2) 0.1424(3) 0.0412(10) Uani 1 1 d .
O9 O 0.0665(3) 0.2949(3) -0.0106(4) 0.0573(7) Uani 1 1 d .
O10 O 0.0478(5) 0.5355(6) 0.2569(6) 0.106(2) Uani 1 1 d .

loop_
_atom_site_aniso_label
_atom_site_aniso_U_11
_atom_site_aniso_U_22
_atom_site_aniso_U_33
_atom_site_aniso_U_23
_atom_site_aniso_U_13
_atom_site_aniso_U_12
Co1 0.0539(5) 0.0151(3) 0.0125(4) 0.0003(2) 0.0015(3) -0.0015(3)
Co2 0.0203(4) 0.0207(4) 0.0205(4) 0.0018(2) -0.0012(2) 0.0003(2)
C1 0.027(2) 0.016(2) 0.015(2) 0.0018(17) -0.0012(18) 0.0024(18)
C2 0.023(2) 0.018(2) 0.019(2) -0.0012(18) -0.0002(17) 0.0010(17)
C3 0.024(2) 0.018(2) 0.019(2) 0.0012(18) 0.0013(18) 0.0003(17)
C4 0.029(2) 0.020(2) 0.020(2) 0.0006(18) -0.0027(19) -0.0019(19)
C5 0.025(2) 0.023(2) 0.018(2) -0.0006(18) -0.0002(18) 0.0033(18)
C6 0.019(2) 0.021(2) 0.020(2) -0.0033(18) -0.0002(17) 0.0014(17)
C7 0.026(2) 0.020(2) 0.017(2) 0.0015(17) 0.0004(18) 0.0027(18)
C8 0.018(2) 0.020(2) 0.021(2) -0.0013(17) 0.0007(17) 0.0024(17)
C9 0.025(2) 0.016(2) 0.021(2) -0.0001(17) 0.0027(18) -0.0007(18)
C10 0.023(2) 0.023(2) 0.017(2) -0.0003(18) -0.0009(17) 0.0036(18)
C11 0.0468(14) 0.0447(14) 0.081(2) -0.0109(14) -0.0010(14) 0.0017(12)
C12 0.0468(14) 0.0447(14) 0.081(2) -0.0109(14) -0.0010(14) 0.0017(12)
C13 0.094(7) 0.033(4) 0.213(15) -0.018(6) 0.029(8) -0.004(4)
C14 0.0468(14) 0.0447(14) 0.081(2) -0.0109(14) -0.0010(14) 0.0017(12)
N1 0.0468(14) 0.0447(14) 0.081(2) -0.0109(14) -0.0010(14) 0.0017(12)
O1 0.0265(17) 0.0325(18) 0.0275(18) -0.0084(15) -0.0029(14) -0.0005(15)
O2 0.0246(17) 0.0245(17) 0.0217(17) -0.0049(13) -0.0040(13) 0.0043(13)
O3 0.0318(19) 0.0309(19) 0.035(2) 0.0121(16) 0.0102(16) 0.0121(15)
O4 0.050(2) 0.0310(19) 0.0165(17) 0.0051(14) 0.0049(15) 0.0097(16)
O5 0.0327(18) 0.0238(17) 0.0259(18) -0.0080(14) -0.0092(15) 0.0078(14)
O6 0.0266(17) 0.0308(18) 0.0245(17) -0.0033(14) -0.0002(14) 0.0085(14)
O7 0.0218(16) 0.0191(16) 0.0243(17) 0.0030(13) 0.0047(13) 0.0032(12)
O8 0.056(2) 0.0193(18) 0.048(2) 0.0064(16) 0.034(2) 0.0067(16)
O9 0.0468(14) 0.0447(14) 0.081(2) -0.0109(14) -0.0010(14) 0.0017(12)
O10 0.082(4) 0.134(6) 0.101(5) 0.015(5) 0.015(4) 0.023(4)

loop_
_atom_type_symbol
_atom_type_description
_atom_type_scat_dispersion_real
_atom_type_scat_dispersion_imag
_atom_type_scat_source
C C 0.0033 0.0016 'International Tables Vol C Tables 4.2.6.8 and 6.1.1.4'
H H 0.0000 0.0000 'International Tables Vol C Tables 4.2.6.8 and 6.1.1.4'
N N 0.0061 0.0033 'International Tables Vol C Tables 4.2.6.8 and 6.1.1.4'
O O 0.0106 0.0060 'International Tables Vol C Tables 4.2.6.8 and 6.1.1.4'
Co Co 0.3494 0.9721 'International Tables Vol C Tables 4.2.6.8 and 6.1.1.4'

loop_
_geom_angle_atom_site_label_1
_geom_angle_atom_site_label_2
_geom_angle_atom_site_label_3
_geom_angle
_geom_angle_site_symmetry_1
_geom_angle_site_symmetry_3
O8 Co1 O5 164.40(16) 8_665 2
O8 Co1 O4 92.28(15) 8_665 7_566
O5 Co1 O4 98.46(15) 2 7_566
O8 Co1 O2 87.33(14) 8_665 .
O5 Co1 O2 85.24(14) 2 .
O4 Co1 O2 164.77(14) 7_566 .
O8 Co1 O1 96.87(16) 8_665 .
O5 Co1 O1 91.18(13) 2 .
O4 Co1 O1 105.36(14) 7_566 .
O2 Co1 O1 59.64(12) . .
O8 Co1 O10 75.9(3) 8_665 .
O5 Co1 O10 91.1(2) 2 .
O4 Co1 O10 99.6(3) 7_566 .
O2 Co1 O10 95.1(2) . .
O1 Co1 O10 154.3(2) . .
O9 Co2 O2 97.61(17) . .
O9 Co2 O6 98.93(18) . 4_455
O2 Co2 O6 89.82(14) . 4_455
O9 Co2 O3 90.64(18) . .
O2 Co2 O3 87.44(14) . .
O6 Co2 O3 170.32(14) 4_455 .
O9 Co2 O7 92.92(17) . 4_455
O2 Co2 O7 168.71(13) . 4_455
O6 Co2 O7 84.49(13) 4_455 4_455
O3 Co2 O7 96.55(14) . 4_455
O9 Co2 O7 171.51(18) . 8_665
O2 Co2 O7 89.11(12) . 8_665
O6 Co2 O7 86.22(13) 4_455 8_665
O3 Co2 O7 84.45(13) . 8_665
O7 Co2 O7 80.80(13) 4_455 8_665
O1 C1 O2 119.7(4) . .
O1 C1 C2 120.8(4) . .
O2 C1 C2 119.3(4) . .
C10 C2 C3 119.4(4) . .
C10 C2 C1 115.3(4) . .
C3 C2 C1 125.1(4) . .
C5 C3 C2 118.2(4) . .
C5 C3 C4 117.6(4) . .
C2 C3 C4 124.0(4) . .
O3 C4 O4 123.4(4) . .
O3 C4 C3 120.4(4) . .
O4 C4 C3 116.2(4) . .
C3 C5 C6 122.4(4) . .
C8 C6 C5 119.0(4) . .
C8 C6 C7 124.5(4) . .
C5 C6 C7 116.4(4) . .
O5 C7 O6 125.3(4) . .
O5 C7 C6 114.3(4) . .
O6 C7 C6 120.3(4) . .
C6 C8 C10 119.1(4) . .
C6 C8 C9 123.5(4) . .
C10 C8 C9 117.0(4) . .
O8 C9 O7 124.7(4) . .
O8 C9 C8 114.0(4) . .
O7 C9 C8 121.3(4) . .
C2 C10 C8 121.7(4) . .
O9 C11 N1 126.1(8) . .
O9 C11 C14 118.0(7) . .
N1 C11 C14 115.8(7) . .
C11 N1 C13 130.1(9) . .
C11 N1 C12 116.1(7) . .
C13 N1 C12 113.7(8) . .
C1 O1 Co1 89.3(3) . .
C1 O2 Co2 127.9(3) . .
C1 O2 Co1 91.4(3) . .
Co2 O2 Co1 127.79(15) . .
C4 O3 Co2 134.8(3) . .
C4 O4 Co1 123.3(3) . 7_565
C7 O5 Co1 131.3(3) . 2_554
C7 O6 Co2 130.2(3) . 4
C9 O7 Co2 127.9(3) . 4
C9 O7 Co2 128.1(3) . 8_655
Co2 O7 Co2 99.20(13) 4 8_655
C9 O8 Co1 137.4(3) . 8_655
C11 O9 Co2 146.5(5) . .
O10 O10 Co1 156.4(7) 3 .

loop_
_geom_bond_atom_site_label_1
_geom_bond_atom_site_label_2
_geom_bond_distance
_geom_bond_site_symmetry_2
Co1 O8 2.000(4) 8_665
Co1 O5 2.001(3) 2
Co1 O4 2.012(3) 7_566
Co1 O2 2.159(3) .
Co1 O1 2.228(3) .
Co1 O10 2.276(7) .
Co2 O9 2.030(5) .
Co2 O2 2.042(3) .
Co2 O6 2.057(3) 4_455
Co2 O3 2.063(3) .
Co2 O7 2.108(3) 4_455
Co2 O7 2.223(3) 8_665
C1 O1 1.244(6) .
C1 O2 1.281(6) .
C1 C2 1.507(6) .
C2 C10 1.387(6) .
C2 C3 1.407(6) .
C3 C5 1.392(6) .
C3 C4 1.507(6) .
C4 O3 1.253(6) .
C4 O4 1.264(6) .
C5 C6 1.393(6) .
C6 C8 1.392(6) .
C6 C7 1.513(6) .
C7 O5 1.247(6) .
C7 O6 1.252(6) .
C8 C10 1.397(6) .
C8 C9 1.514(6) .
C9 O8 1.240(6) .
C9 O7 1.275(5) .
C11 O9 1.219(9) .
C11 N1 1.271(9) .
C11 C14 1.550(11) .
C12 N1 1.493(10) .
C13 N1 1.418(10) .
O4 Co1 2.012(3) 7_565
O5 Co1 2.001(3) 2_554
O6 Co2 2.057(3) 4
O7 Co2 2.108(3) 4
O7 Co2 2.223(3) 8_655
O8 Co1 2.000(4) 8_655
O10 O10 1.321(14) 3
